data_4027734
loop_
_publ_author_name
'Chunfa Xu'
'Sheng Chen'
'Long Lu'
'Qilong Shen'

_publ_section_title
;
 Preparation of Trifluorostyrenes via Palladium-Catalyzed Coupling of
 Arylboronic Acids with Chloro- and Bromotrifluoroethylene
;
_journal_name_full 'Journal of Organic Chemistry'
_journal_page_first 10314
_journal_page_last 10320
_journal_paper_doi 10.1021/jo301998g
_journal_volume 77
_journal_year 2012
_chemical_formula_sum 'C38 H30 Cl F3 P2 Pd'
_chemical_formula_weight 747.41
_chemical_name_systematic
; 
 ? 
;
_space_group_IT_number 14
_symmetry_cell_setting monoclinic
_symmetry_space_group_name_Hall '-P 2yn'
_symmetry_space_group_name_H-M 'P 1 21/n 1'
_atom_sites_solution_hydrogens geom
_atom_sites_solution_primary direct
_atom_sites_solution_secondary difmap
_audit_creation_method SHELXL-97
_cell_angle_alpha 90.00
_cell_angle_beta 110.3390(10)
_cell_angle_gamma 90.00
_cell_formula_units_Z 4
_cell_length_a 12.1581(7)
_cell_length_b 22.4909(12)
_cell_length_c 13.1025(7)
_cell_measurement_reflns_used 6170
_cell_measurement_temperature 293(2)
_cell_measurement_theta_max 52.955
_cell_measurement_theta_min 4.911
_cell_volume 3359.5(3)
_computing_cell_refinement 'Bruker SMART'
_computing_data_collection 'Bruker SMART'
_computing_data_reduction 'Bruker SHELXTL'
_computing_molecular_graphics 'Bruker SHELXTL'
_computing_publication_material 'Bruker SHELXTL'
_computing_structure_refinement 'SHELXL-97 (Sheldrick, 1997)'
_computing_structure_solution 'SHELXS-97 (Sheldrick, 1990)'
_diffrn_ambient_temperature 293(2)
_diffrn_measured_fraction_theta_full 0.996
_diffrn_measured_fraction_theta_max 0.996
_diffrn_measurement_device_type 'CCD area detector'
_diffrn_measurement_method 'phi and omega scans'
_diffrn_radiation_monochromator graphite
_diffrn_radiation_source 'fine-focus sealed tube'
_diffrn_radiation_type MoK\a
_diffrn_radiation_wavelength 0.71073
_diffrn_reflns_av_R_equivalents 0.0262
_diffrn_reflns_av_sigmaI/netI 0.0332
_diffrn_reflns_limit_h_max 14
_diffrn_reflns_limit_h_min -14
_diffrn_reflns_limit_k_max 26
_diffrn_reflns_limit_k_min -27
_diffrn_reflns_limit_l_max 10
_diffrn_reflns_limit_l_min -16
_diffrn_reflns_number 18166
_diffrn_reflns_theta_full 26.00
_diffrn_reflns_theta_max 26.00
_diffrn_reflns_theta_min 1.81
_exptl_absorpt_coefficient_mu 0.770
_exptl_absorpt_correction_T_max 1.00000
_exptl_absorpt_correction_T_min 0.70444
_exptl_absorpt_correction_type empirical
_exptl_absorpt_process_details sadabs
_exptl_crystal_colour colorless
_exptl_crystal_density_diffrn 1.478
_exptl_crystal_description prismatic
_exptl_crystal_F_000 1512
_exptl_crystal_size_max 0.357
_exptl_crystal_size_mid 0.232
_exptl_crystal_size_min 0.179
_refine_diff_density_max 0.680
_refine_diff_density_min -0.220
_refine_diff_density_rms 0.059
_refine_ls_extinction_method none
_refine_ls_goodness_of_fit_ref 1.023
_refine_ls_hydrogen_treatment constr
_refine_ls_matrix_type full
_refine_ls_number_parameters 406
_refine_ls_number_reflns 6567
_refine_ls_number_restraints 0
_refine_ls_restrained_S_all 1.023
_refine_ls_R_factor_all 0.0414
_refine_ls_R_factor_gt 0.0329
_refine_ls_shift/su_max 0.003
_refine_ls_shift/su_mean 0.000
_refine_ls_structure_factor_coef Fsqd
_refine_ls_weighting_details 'calc w=1/[\s^2^(Fo^2^)+(0.0499P)^2^+0.3192P] where P=(Fo^2^+2Fc^2^)/3'
_refine_ls_weighting_scheme calc
_refine_ls_wR_factor_gt 0.0838
_refine_ls_wR_factor_ref 0.0890
_reflns_number_gt 5465
_reflns_number_total 6567
_reflns_threshold_expression >2sigma(I)
_cod_data_source_file jo301998g_si_002.cif
_cod_data_source_block cd211115
_cod_database_code 4027734

loop_
_symmetry_equiv_pos_as_xyz
'x, y, z'
'-x+1/2, y+1/2, -z+1/2'
'-x, -y, -z'
'x-1/2, -y-1/2, z-1/2'

loop_
_atom_site_label
_atom_site_type_symbol
_atom_site_fract_x
_atom_site_fract_y
_atom_site_fract_z
_atom_site_U_iso_or_equiv
_atom_site_adp_type
_atom_site_occupancy
_atom_site_symmetry_multiplicity
_atom_site_calc_flag
_atom_site_refinement_flags
Pd1 Pd 0.012750(15) 0.853786(8) 0.188737(15) 0.04306(8) Uani 1 1 d .
Cl1 Cl 0.06019(6) 0.95596(3) 0.21515(6) 0.06164(19) Uani 1 1 d .
F1 F 0.0163(3) 0.74287(11) 0.34583(17) 0.1156(9) Uani 1 1 d .
F2 F -0.0434(2) 0.67112(9) 0.2269(2) 0.1077(7) Uani 1 1 d .
F3 F -0.06000(19) 0.74513(8) 0.06510(14) 0.0863(6) Uani 1 1 d .
P1 P 0.19960(5) 0.83152(3) 0.18859(5) 0.04318(15) Uani 1 1 d .
P2 P -0.17708(5) 0.87458(3) 0.18335(6) 0.04481(16) Uani 1 1 d .
C1 C -0.0171(3) 0.72920(14) 0.2414(3) 0.0707(8) Uani 1 1 d .
C2 C -0.0246(2) 0.76760(12) 0.1682(2) 0.0528(6) Uani 1 1 d .
C3 C 0.2464(2) 0.75392(11) 0.2079(2) 0.0470(6) Uani 1 1 d .
C4 C 0.3147(3) 0.73291(12) 0.3096(2) 0.0585(7) Uani 1 1 d .
H4 H 0.3388 0.7587 0.3687 0.070 Uiso 1 1 calc R
C5 C 0.3473(3) 0.67366(15) 0.3237(3) 0.0769(9) Uani 1 1 d .
H5 H 0.3923 0.6598 0.3924 0.092 Uiso 1 1 calc R
C6 C 0.3138(3) 0.63548(14) 0.2376(4) 0.0799(10) Uani 1 1 d .
H6 H 0.3369 0.5958 0.2474 0.096 Uiso 1 1 calc R
C7 C 0.2463(3) 0.65551(13) 0.1369(3) 0.0729(9) Uani 1 1 d .
H7 H 0.2235 0.6295 0.0781 0.088 Uiso 1 1 calc R
C8 C 0.2116(3) 0.71435(13) 0.1221(3) 0.0630(8) Uani 1 1 d .
H8 H 0.1643 0.7274 0.0536 0.076 Uiso 1 1 calc R
C9 C 0.2179(2) 0.85183(11) 0.0613(2) 0.0466(6) Uani 1 1 d .
C10 C 0.1420(2) 0.89203(12) -0.0074(2) 0.0530(6) Uani 1 1 d .
H10 H 0.0823 0.9088 0.0122 0.064 Uiso 1 1 calc R
C11 C 0.1537(3) 0.90770(14) -0.1056(2) 0.0674(8) Uani 1 1 d .
H11 H 0.1024 0.9350 -0.1514 0.081 Uiso 1 1 calc R
C12 C 0.2414(3) 0.88268(15) -0.1343(3) 0.0692(8) Uani 1 1 d .
H12 H 0.2485 0.8924 -0.2007 0.083 Uiso 1 1 calc R
C13 C 0.3184(3) 0.84353(15) -0.0665(3) 0.0719(9) Uani 1 1 d .
H13 H 0.3784 0.8273 -0.0864 0.086 Uiso 1 1 calc R
C14 C 0.3078(2) 0.82808(14) 0.0310(2) 0.0613(7) Uani 1 1 d .
H14 H 0.3609 0.8016 0.0770 0.074 Uiso 1 1 calc R
C15 C 0.3132(2) 0.87001(11) 0.2968(2) 0.0510(6) Uani 1 1 d .
C16 C 0.2984(3) 0.87548(17) 0.3968(3) 0.0779(9) Uani 1 1 d .
H16 H 0.2297 0.8625 0.4058 0.094 Uiso 1 1 calc R
C17 C 0.3885(4) 0.9008(2) 0.4837(3) 0.1036(15) Uani 1 1 d .
H17 H 0.3812 0.9031 0.5519 0.124 Uiso 1 1 calc R
C18 C 0.4868(4) 0.92205(17) 0.4692(4) 0.1032(16) Uani 1 1 d .
H18 H 0.5451 0.9400 0.5269 0.124 Uiso 1 1 calc R
C19 C 0.5003(3) 0.91722(17) 0.3719(4) 0.0944(12) Uani 1 1 d .
H19 H 0.5680 0.9315 0.3627 0.113 Uiso 1 1 calc R
C20 C 0.4134(3) 0.89107(14) 0.2857(3) 0.0713(9) Uani 1 1 d .
H20 H 0.4235 0.8878 0.2188 0.086 Uiso 1 1 calc R
C21 C -0.2742(2) 0.81342(12) 0.1884(2) 0.0503(6) Uani 1 1 d .
C22 C -0.3074(3) 0.77329(14) 0.1034(3) 0.0683(8) Uani 1 1 d .
H22 H -0.2779 0.7768 0.0471 0.082 Uiso 1 1 calc R
C23 C -0.3847(3) 0.72772(16) 0.1020(3) 0.0822(10) Uani 1 1 d .
H23 H -0.4070 0.7009 0.0445 0.099 Uiso 1 1 calc R
C24 C -0.4286(3) 0.72188(15) 0.1846(3) 0.0783(10) Uani 1 1 d .
H24 H -0.4810 0.6915 0.1829 0.094 Uiso 1 1 calc R
C25 C -0.3954(3) 0.76045(16) 0.2680(3) 0.0787(10) Uani 1 1 d .
H25 H -0.4245 0.7562 0.3246 0.094 Uiso 1 1 calc R
C26 C -0.3181(2) 0.80652(14) 0.2712(2) 0.0639(8) Uani 1 1 d .
H26 H -0.2961 0.8328 0.3296 0.077 Uiso 1 1 calc R
C27 C -0.2649(2) 0.91403(11) 0.0605(2) 0.0500(6) Uani 1 1 d .
C28 C -0.3865(3) 0.91428(16) 0.0274(3) 0.0819(11) Uani 1 1 d .
H28 H -0.4240 0.8955 0.0694 0.098 Uiso 1 1 calc R
C29 C -0.4513(3) 0.94253(18) -0.0680(3) 0.1061(15) Uani 1 1 d .
H29 H -0.5328 0.9420 -0.0908 0.127 Uiso 1 1 calc R
C30 C -0.3975(3) 0.97102(16) -0.1286(3) 0.0892(12) Uani 1 1 d .
H30 H -0.4424 0.9900 -0.1926 0.107 Uiso 1 1 calc R
C31 C -0.2793(3) 0.97223(14) -0.0973(3) 0.0712(9) Uani 1 1 d .
H31 H -0.2433 0.9922 -0.1393 0.085 Uiso 1 1 calc R
C32 C -0.2120(3) 0.94371(12) -0.0027(2) 0.0564(7) Uani 1 1 d .
H32 H -0.1306 0.9445 0.0186 0.068 Uiso 1 1 calc R
C33 C -0.1723(2) 0.92116(12) 0.2979(2) 0.0520(6) Uani 1 1 d .
C34 C -0.2323(3) 0.97375(15) 0.2856(3) 0.0737(9) Uani 1 1 d .
H34 H -0.2766 0.9871 0.2163 0.088 Uiso 1 1 calc R
C35 C -0.2271(4) 1.00687(19) 0.3754(4) 0.0983(13) Uani 1 1 d .
H35 H -0.2681 1.0425 0.3661 0.118 Uiso 1 1 calc R
C36 C -0.1632(4) 0.9884(2) 0.4771(4) 0.0975(13) Uani 1 1 d .
H36 H -0.1625 1.0106 0.5372 0.117 Uiso 1 1 calc R
C37 C -0.1002(3) 0.9372(2) 0.4912(3) 0.0902(12) Uani 1 1 d .
H37 H -0.0544 0.9250 0.5608 0.108 Uiso 1 1 calc R
C38 C -0.1042(3) 0.90320(17) 0.4014(3) 0.0738(9) Uani 1 1 d .
H38 H -0.0610 0.8682 0.4110 0.089 Uiso 1 1 calc R

loop_
_atom_site_aniso_label
_atom_site_aniso_U_11
_atom_site_aniso_U_22
_atom_site_aniso_U_33
_atom_site_aniso_U_23
_atom_site_aniso_U_13
_atom_site_aniso_U_12
Pd1 0.03610(12) 0.04386(13) 0.05250(14) 0.00097(8) 0.01957(9) 0.00023(7)
Cl1 0.0517(4) 0.0487(4) 0.0914(5) -0.0065(3) 0.0337(4) -0.0043(3)
F1 0.180(2) 0.1097(17) 0.0585(12) 0.0108(12) 0.0428(13) -0.0316(16)
F2 0.150(2) 0.0544(11) 0.1301(19) 0.0114(12) 0.0632(16) -0.0187(12)
F3 0.1149(16) 0.0792(12) 0.0567(11) -0.0149(9) 0.0197(10) -0.0129(11)
P1 0.0364(3) 0.0452(3) 0.0492(4) 0.0001(3) 0.0165(3) 0.0022(3)
P2 0.0362(3) 0.0474(4) 0.0543(4) 0.0027(3) 0.0203(3) -0.0007(3)
C1 0.083(2) 0.0613(19) 0.075(2) 0.0036(16) 0.0365(18) -0.0098(16)
C2 0.0492(15) 0.0563(16) 0.0552(16) -0.0008(13) 0.0210(12) -0.0024(12)
C3 0.0400(13) 0.0453(14) 0.0600(16) -0.0005(12) 0.0229(12) 0.0016(10)
C4 0.0639(18) 0.0537(16) 0.0606(17) 0.0048(13) 0.0253(14) 0.0066(13)
C5 0.084(2) 0.065(2) 0.083(2) 0.0234(18) 0.0307(19) 0.0139(17)
C6 0.083(2) 0.0453(17) 0.124(3) 0.0148(19) 0.052(2) 0.0080(16)
C7 0.069(2) 0.0529(18) 0.101(3) -0.0178(17) 0.0346(19) -0.0061(15)
C8 0.0559(17) 0.0581(17) 0.0705(19) -0.0064(15) 0.0166(14) 0.0010(13)
C9 0.0434(14) 0.0475(14) 0.0514(15) -0.0025(11) 0.0196(12) -0.0033(10)
C10 0.0483(15) 0.0555(16) 0.0565(16) 0.0012(13) 0.0197(12) -0.0010(12)
C11 0.074(2) 0.0639(19) 0.0585(18) 0.0048(14) 0.0166(16) -0.0055(15)
C12 0.088(2) 0.072(2) 0.0561(18) -0.0034(16) 0.0369(17) -0.0145(18)
C13 0.078(2) 0.075(2) 0.083(2) -0.0082(18) 0.0530(19) -0.0033(17)
C14 0.0531(17) 0.0643(18) 0.0726(19) 0.0030(15) 0.0298(15) 0.0070(14)
C15 0.0476(15) 0.0436(13) 0.0563(16) -0.0004(12) 0.0112(12) 0.0070(11)
C16 0.071(2) 0.095(2) 0.067(2) -0.0162(19) 0.0214(17) 0.0129(19)
C17 0.104(3) 0.115(3) 0.073(2) -0.036(2) 0.006(2) 0.037(3)
C18 0.077(3) 0.074(2) 0.115(4) -0.034(2) -0.022(3) 0.022(2)
C19 0.063(2) 0.083(3) 0.113(3) -0.011(2) 0.000(2) -0.0159(18)
C20 0.0522(18) 0.073(2) 0.081(2) 0.0010(17) 0.0124(15) -0.0110(15)
C21 0.0366(13) 0.0514(15) 0.0617(16) 0.0080(13) 0.0154(12) -0.0010(11)
C22 0.0658(19) 0.072(2) 0.0672(19) -0.0029(16) 0.0230(16) -0.0198(15)
C23 0.075(2) 0.074(2) 0.083(2) -0.0030(18) 0.0083(19) -0.0251(18)
C24 0.0538(19) 0.072(2) 0.097(3) 0.029(2) 0.0111(18) -0.0163(15)
C25 0.064(2) 0.088(2) 0.089(2) 0.022(2) 0.0332(18) -0.0166(18)
C26 0.0531(17) 0.0713(19) 0.073(2) 0.0070(16) 0.0296(15) -0.0073(14)
C27 0.0431(14) 0.0474(14) 0.0586(16) 0.0035(12) 0.0168(12) 0.0007(11)
C28 0.0476(17) 0.088(2) 0.105(3) 0.039(2) 0.0192(17) -0.0022(16)
C29 0.051(2) 0.106(3) 0.131(3) 0.056(3) -0.006(2) -0.0097(19)
C30 0.089(3) 0.072(2) 0.082(2) 0.0250(19) -0.001(2) -0.0096(19)
C31 0.090(2) 0.0650(19) 0.0588(19) 0.0052(15) 0.0258(17) -0.0103(17)
C32 0.0566(16) 0.0548(16) 0.0611(17) 0.0010(13) 0.0246(14) -0.0011(13)
C33 0.0439(14) 0.0601(16) 0.0618(17) -0.0046(13) 0.0310(13) -0.0079(12)
C34 0.081(2) 0.069(2) 0.085(2) -0.0032(17) 0.0469(19) 0.0070(17)
C35 0.134(4) 0.082(3) 0.106(3) -0.021(2) 0.075(3) -0.005(2)
C36 0.117(3) 0.101(3) 0.102(3) -0.043(3) 0.073(3) -0.041(3)
C37 0.081(3) 0.127(4) 0.066(2) -0.014(2) 0.0296(19) -0.032(2)
C38 0.070(2) 0.089(2) 0.064(2) -0.0063(17) 0.0234(16) -0.0042(17)

loop_
_atom_type_symbol
_atom_type_description
_atom_type_scat_dispersion_real
_atom_type_scat_dispersion_imag
_atom_type_scat_source
C C 0.0033 0.0016 'International Tables Vol C Tables 4.2.6.8 and 6.1.1.4'
H H 0.0000 0.0000 'International Tables Vol C Tables 4.2.6.8 and 6.1.1.4'
F F 0.0171 0.0103 'International Tables Vol C Tables 4.2.6.8 and 6.1.1.4'
P P 0.1023 0.0942 'International Tables Vol C Tables 4.2.6.8 and 6.1.1.4'
Cl Cl 0.1484 0.1585 'International Tables Vol C Tables 4.2.6.8 and 6.1.1.4'
Pd Pd -0.9988 1.0072 'International Tables Vol C Tables 4.2.6.8 and 6.1.1.4'

loop_
_geom_angle_atom_site_label_1
_geom_angle_atom_site_label_2
_geom_angle_atom_site_label_3
_geom_angle
C2 Pd1 P1 88.13(8)
C2 Pd1 P2 90.81(8)
P1 Pd1 P2 178.13(2)
C2 Pd1 Cl1 179.10(9)
P1 Pd1 Cl1 91.19(2)
P2 Pd1 Cl1 89.88(2)
C9 P1 C15 107.09(13)
C9 P1 C3 103.66(12)
C15 P1 C3 103.38(12)
C9 P1 Pd1 112.22(9)
C15 P1 Pd1 111.97(9)
C3 P1 Pd1 117.56(8)
C33 P2 C27 106.85(13)
C33 P2 C21 103.88(12)
C27 P2 C21 102.15(12)
C33 P2 Pd1 110.12(8)
C27 P2 Pd1 113.22(9)
C21 P2 Pd1 119.50(9)
C2 C1 F1 122.6(3)
C2 C1 F2 127.1(3)
F1 C1 F2 110.2(3)
C1 C2 F3 114.3(3)
C1 C2 Pd1 127.4(2)
F3 C2 Pd1 118.27(19)
C8 C3 C4 118.4(2)
C8 C3 P1 120.7(2)
C4 C3 P1 120.9(2)
C5 C4 C3 120.3(3)
C5 C4 H4 119.8
C3 C4 H4 119.8
C6 C5 C4 120.5(3)
C6 C5 H5 119.8
C4 C5 H5 119.8
C5 C6 C7 119.9(3)
C5 C6 H6 120.1
C7 C6 H6 120.1
C6 C7 C8 120.2(3)
C6 C7 H7 119.9
C8 C7 H7 119.9
C3 C8 C7 120.7(3)
C3 C8 H8 119.6
C7 C8 H8 119.6
C10 C9 C14 118.6(3)
C10 C9 P1 119.8(2)
C14 C9 P1 121.6(2)
C9 C10 C11 120.7(3)
C9 C10 H10 119.6
C11 C10 H10 119.6
C12 C11 C10 119.4(3)
C12 C11 H11 120.3
C10 C11 H11 120.3
C13 C12 C11 120.6(3)
C13 C12 H12 119.7
C11 C12 H12 119.7
C12 C13 C14 120.3(3)
C12 C13 H13 119.9
C14 C13 H13 119.9
C13 C14 C9 120.4(3)
C13 C14 H14 119.8
C9 C14 H14 119.8
C20 C15 C16 118.9(3)
C20 C15 P1 123.2(2)
C16 C15 P1 117.7(2)
C15 C16 C17 118.9(4)
C15 C16 H16 120.6
C17 C16 H16 120.6
C18 C17 C16 120.5(4)
C18 C17 H17 119.8
C16 C17 H17 119.8
C19 C18 C17 120.4(4)
C19 C18 H18 119.8
C17 C18 H18 119.8
C18 C19 C20 119.9(4)
C18 C19 H19 120.0
C20 C19 H19 120.0
C15 C20 C19 121.3(4)
C15 C20 H20 119.3
C19 C20 H20 119.3
C26 C21 C22 118.5(3)
C26 C21 P2 123.1(2)
C22 C21 P2 118.3(2)
C21 C22 C23 120.1(3)
C21 C22 H22 120.0
C23 C22 H22 120.0
C24 C23 C22 120.6(3)
C24 C23 H23 119.7
C22 C23 H23 119.7
C25 C24 C23 119.5(3)
C25 C24 H24 120.3
C23 C24 H24 120.3
C24 C25 C26 121.0(3)
C24 C25 H25 119.5
C26 C25 H25 119.5
C21 C26 C25 120.3(3)
C21 C26 H26 119.8
C25 C26 H26 119.8
C32 C27 C28 118.5(3)
C32 C27 P2 120.8(2)
C28 C27 P2 120.8(2)
C29 C28 C27 119.8(3)
C29 C28 H28 120.1
C27 C28 H28 120.1
C30 C29 C28 120.6(3)
C30 C29 H29 119.7
C28 C29 H29 119.7
C31 C30 C29 120.8(3)
C31 C30 H30 119.6
C29 C30 H30 119.6
C30 C31 C32 119.9(3)
C30 C31 H31 120.0
C32 C31 H31 120.0
C31 C32 C27 120.4(3)
C31 C32 H32 119.8
C27 C32 H32 119.8
C34 C33 C38 118.7(3)
C34 C33 P2 122.6(2)
C38 C33 P2 118.6(2)
C33 C34 C35 120.2(4)
C33 C34 H34 119.9
C35 C34 H34 119.9
C36 C35 C34 121.1(4)
C36 C35 H35 119.5
C34 C35 H35 119.5
C35 C36 C37 119.8(4)
C35 C36 H36 120.1
C37 C36 H36 120.1
C36 C37 C38 119.9(4)
C36 C37 H37 120.0
C38 C37 H37 120.0
C33 C38 C37 120.2(4)
C33 C38 H38 119.9
C37 C38 H38 119.9

loop_
_geom_bond_atom_site_label_1
_geom_bond_atom_site_label_2
_geom_bond_distance
Pd1 C2 1.988(3)
Pd1 P1 2.3269(7)
Pd1 P2 2.3318(7)
Pd1 Cl1 2.3653(7)
F1 C1 1.321(4)
F2 C1 1.343(4)
F3 C2 1.365(3)
P1 C9 1.816(3)
P1 C15 1.818(3)
P1 C3 1.826(3)
P2 C33 1.814(3)
P2 C27 1.823(3)
P2 C21 1.829(3)
C1 C2 1.270(4)
C3 C8 1.380(4)
C3 C4 1.385(4)
C4 C5 1.384(4)
C4 H4 0.9300
C5 C6 1.362(5)
C5 H5 0.9300
C6 C7 1.366(5)
C6 H6 0.9300
C7 C8 1.382(4)
C7 H7 0.9300
C8 H8 0.9300
C9 C10 1.379(4)
C9 C14 1.393(4)
C10 C11 1.388(4)
C10 H10 0.9300
C11 C12 1.369(4)
C11 H11 0.9300
C12 C13 1.365(5)
C12 H12 0.9300
C13 C14 1.372(4)
C13 H13 0.9300
C14 H14 0.9300
C15 C20 1.361(4)
C15 C16 1.389(4)
C16 C17 1.398(5)
C16 H16 0.9300
C17 C18 1.360(6)
C17 H17 0.9300
C18 C19 1.345(6)
C18 H18 0.9300
C19 C20 1.381(5)
C19 H19 0.9300
C20 H20 0.9300
C21 C26 1.374(4)
C21 C22 1.380(4)
C22 C23 1.387(4)
C22 H22 0.9300
C23 C24 1.369(5)
C23 H23 0.9300
C24 C25 1.343(5)
C24 H24 0.9300
C25 C26 1.390(4)
C25 H25 0.9300
C26 H26 0.9300
C27 C32 1.385(4)
C27 C28 1.388(4)
C28 C29 1.379(5)
C28 H28 0.9300
C29 C30 1.354(5)
C29 H29 0.9300
C30 C31 1.350(5)
C30 H30 0.9300
C31 C32 1.383(4)
C31 H31 0.9300
C32 H32 0.9300
C33 C34 1.369(4)
C33 C38 1.381(4)
C34 C35 1.375(5)
C34 H34 0.9300
C35 C36 1.354(6)
C35 H35 0.9300
C36 C37 1.360(6)
C36 H36 0.9300
C37 C38 1.390(5)
C37 H37 0.9300
C38 H38 0.9300

loop_
_geom_hbond_atom_site_label_D
_geom_hbond_atom_site_label_H
_geom_hbond_atom_site_label_A
_geom_hbond_distance_DH
_geom_hbond_distance_HA
_geom_hbond_distance_DA
_geom_hbond_angle_DHA
_geom_hbond_site_symmetry_A
C4 H4 F3 0.93 2.44 3.198(3) 138.9 4_676

loop_
_geom_torsion_atom_site_label_1
_geom_torsion_atom_site_label_2
_geom_torsion_atom_site_label_3
_geom_torsion_atom_site_label_4
_geom_torsion
C2 Pd1 P1 C9 104.31(12)
P2 Pd1 P1 C9 48.6(8)
Cl1 Pd1 P1 C9 -76.29(9)
C2 Pd1 P1 C15 -135.23(13)
P2 Pd1 P1 C15 169.1(7)
Cl1 Pd1 P1 C15 44.17(10)
C2 Pd1 P1 C3 -15.75(13)
P2 Pd1 P1 C3 -71.4(8)
Cl1 Pd1 P1 C3 163.65(10)
C2 Pd1 P2 C33 130.53(13)
P1 Pd1 P2 C33 -174(12)
Cl1 Pd1 P2 C33 -48.89(10)
C2 Pd1 P2 C27 -109.93(12)
P1 Pd1 P2 C27 -54.3(8)
Cl1 Pd1 P2 C27 70.65(10)
C2 Pd1 P2 C21 10.46(13)
P1 Pd1 P2 C21 66.1(8)
Cl1 Pd1 P2 C21 -168.96(11)
F1 C1 C2 F3 179.7(3)
F2 C1 C2 F3 -2.3(5)
F1 C1 C2 Pd1 1.4(5)
F2 C1 C2 Pd1 179.4(3)
P1 Pd1 C2 C1 94.3(3)
P2 Pd1 C2 C1 -87.2(3)
Cl1 Pd1 C2 C1 53(5)
P1 Pd1 C2 F3 -83.9(2)
P2 Pd1 C2 F3 94.5(2)
Cl1 Pd1 C2 F3 -125(5)
C9 P1 C3 C8 -43.5(2)
C15 P1 C3 C8 -155.1(2)
Pd1 P1 C3 C8 81.0(2)
C9 P1 C3 C4 138.4(2)
C15 P1 C3 C4 26.8(3)
Pd1 P1 C3 C4 -97.1(2)
C8 C3 C4 C5 0.3(4)
P1 C3 C4 C5 178.5(2)
C3 C4 C5 C6 0.8(5)
C4 C5 C6 C7 -0.9(5)
C5 C6 C7 C8 -0.1(5)
C4 C3 C8 C7 -1.4(4)
P1 C3 C8 C7 -179.5(2)
C6 C7 C8 C3 1.3(5)
C15 P1 C9 C10 -104.3(2)
C3 P1 C9 C10 146.8(2)
Pd1 P1 C9 C10 18.9(2)
C15 P1 C9 C14 75.2(2)
C3 P1 C9 C14 -33.7(3)
Pd1 P1 C9 C14 -161.5(2)
C14 C9 C10 C11 1.1(4)
P1 C9 C10 C11 -179.3(2)
C9 C10 C11 C12 0.3(4)
C10 C11 C12 C13 -1.3(5)
C11 C12 C13 C14 1.0(5)
C12 C13 C14 C9 0.4(5)
C10 C9 C14 C13 -1.4(4)
P1 C9 C14 C13 179.0(2)
C9 P1 C15 C20 -21.0(3)
C3 P1 C15 C20 88.1(3)
Pd1 P1 C15 C20 -144.4(2)
C9 P1 C15 C16 162.1(2)
C3 P1 C15 C16 -88.8(2)
Pd1 P1 C15 C16 38.7(2)
C20 C15 C16 C17 -1.9(5)
P1 C15 C16 C17 175.1(3)
C15 C16 C17 C18 2.8(6)
C16 C17 C18 C19 -2.2(6)
C17 C18 C19 C20 0.6(6)
C16 C15 C20 C19 0.4(5)
P1 C15 C20 C19 -176.5(3)
C18 C19 C20 C15 0.2(6)
C33 P2 C21 C26 -5.7(3)
C27 P2 C21 C26 -116.7(2)
Pd1 P2 C21 C26 117.5(2)
C33 P2 C21 C22 172.5(2)
C27 P2 C21 C22 61.5(2)
Pd1 P2 C21 C22 -64.4(2)
C26 C21 C22 C23 0.9(5)
P2 C21 C22 C23 -177.3(3)
C21 C22 C23 C24 -0.2(5)
C22 C23 C24 C25 -0.6(5)
C23 C24 C25 C26 0.7(5)
C22 C21 C26 C25 -0.8(4)
P2 C21 C26 C25 177.4(2)
C24 C25 C26 C21 0.0(5)
C33 P2 C27 C32 102.7(2)
C21 P2 C27 C32 -148.6(2)
Pd1 P2 C27 C32 -18.7(3)
C33 P2 C27 C28 -78.2(3)
C21 P2 C27 C28 30.5(3)
Pd1 P2 C27 C28 160.4(2)
C32 C27 C28 C29 1.5(5)
P2 C27 C28 C29 -177.6(3)
C27 C28 C29 C30 -1.3(7)
C28 C29 C30 C31 0.2(7)
C29 C30 C31 C32 0.5(6)
C30 C31 C32 C27 -0.2(5)
C28 C27 C32 C31 -0.8(4)
P2 C27 C32 C31 178.3(2)
C27 P2 C33 C34 3.3(3)
C21 P2 C33 C34 -104.2(3)
Pd1 P2 C33 C34 126.7(2)
C27 P2 C33 C38 -175.8(2)
C21 P2 C33 C38 76.7(2)
Pd1 P2 C33 C38 -52.4(2)
C38 C33 C34 C35 -1.9(5)
P2 C33 C34 C35 178.9(3)
C33 C34 C35 C36 -0.1(6)
C34 C35 C36 C37 2.0(6)
C35 C36 C37 C38 -1.9(6)
C34 C33 C38 C37 2.0(5)
P2 C33 C38 C37 -178.8(2)
C36 C37 C38 C33 -0.1(5)
